data_1523839
loop_
_publ_author_name
'Holleck, H.'
'Rieger, W.'
'Nowotny, H.'
'Benesovsky, S.'

_publ_section_title
;
 Die Phasen Nb3 Ga2, Ta5 Ga3 und Ta5 Al3Bx
;
_journal_name_full 'Monatshefte fuer Chemie (-108,1977)'
_journal_page_first 552
_journal_page_last 557
_journal_volume 95
_journal_year 1964
_chemical_formula_sum 'Ga2 Nb3'
_space_group_IT_number 127
_symmetry_space_group_name_Hall '-P 4 2ab'
_symmetry_space_group_name_H-M 'P 4/m b m'
_cell_angle_alpha 90
_cell_angle_beta 90
_cell_angle_gamma 90
_cell_formula_units_Z 2
_cell_length_a 6.922
_cell_length_b 6.922
_cell_length_c 3.5
_cell_volume 167.699
_citation_journal_id_ASTM MOCHAP
_cod_data_source_file Holleck_MOCHAP_1964_238.cif
_cod_data_source_block Ga2Nb3
_cod_original_cell_volume 167.6993
_cod_database_code 1523839

loop_
_symmetry_equiv_pos_as_xyz
x,y,z
-y,x,z
-x,-y,z
y,-x,z
x+1/2,-y+1/2,-z
y+1/2,x+1/2,-z
-x+1/2,y+1/2,-z
-y+1/2,-x+1/2,-z
-x,-y,-z
y,-x,-z
x,y,-z
-y,x,-z
-x-1/2,y-1/2,z
-y-1/2,-x-1/2,z
x-1/2,-y-1/2,z
y-1/2,x-1/2,z

loop_
_atom_site_label
_atom_site_type_symbol
_atom_site_fract_x
_atom_site_fract_y
_atom_site_fract_z
_atom_site_occupancy
_atom_site_U_iso_or_equiv
Nb2 Nb 0.18 0.68 0.5 1 0.0
Ga1 Ga 0.38 0.88 0 1 0.0
Nb1 Nb 0 0 0 1 0.0
